data_4506646
loop_
_publ_author_name
'Gao, Hai Yue'
'Zhao, Xiao Ran'
'Wang, Hui'
'Pang, Xue'
'Jin, Wei Jun'

_publ_section_title
;
 Phosphorescent Cocrystals Assembled by 1,4-Diiodotetrafluorobenzene
 and Fluorene and Its Heterocyclic Analogues Based on
 C--I&#x00B7;&#x00B7;&#x00B7;\p Halogen Bonding
;
_journal_issue 9
_journal_name_full 'Crystal Growth &amp; Design'
_journal_page_first 4377
_journal_paper_doi 10.1021/cg300515a
_journal_volume 12
_journal_year 2012
_chemical_formula_sum 'C19 H10 F4 I2'
_chemical_formula_weight 568.07
_chemical_name_systematic
;

 ?

;
_space_group_IT_number 5
_symmetry_cell_setting monoclinic
_symmetry_space_group_name_Hall 'C 2y'
_symmetry_space_group_name_H-M 'C 1 2 1'
_atom_sites_solution_hydrogens geom
_atom_sites_solution_primary direct
_atom_sites_solution_secondary difmap
_audit_creation_method SHELXL-97
_cell_angle_alpha 90.00
_cell_angle_beta 99.2090(10)
_cell_angle_gamma 90.00
_cell_formula_units_Z 2
_cell_length_a 8.5870(7)
_cell_length_b 7.1141(6)
_cell_length_c 14.7861(12)
_cell_measurement_reflns_used 1698
_cell_measurement_temperature 296(2)
_cell_measurement_theta_max 27.48
_cell_measurement_theta_min 2.86
_cell_volume 891.62(13)
_computing_cell_refinement 'Bruker SMART'
_computing_data_collection 'Bruker SMART'
_computing_data_reduction 'Bruker SAINT'
_computing_molecular_graphics 'Bruker SHELXTL'
_computing_publication_material 'Bruker SHELXTL'
_computing_structure_refinement 'SHELXL-97 (Sheldrick, 1997)'
_computing_structure_solution 'SHELXS-97 (Sheldrick, 1990)'
_diffrn_ambient_temperature 296(2)
_diffrn_measured_fraction_theta_full 0.986
_diffrn_measured_fraction_theta_max 0.986
_diffrn_measurement_device_type 'CCD area detector'
_diffrn_measurement_method 'phi and omega scans'
_diffrn_radiation_monochromator graphite
_diffrn_radiation_source 'fine-focus sealed tube'
_diffrn_radiation_type MoK\a
_diffrn_radiation_wavelength 0.71073
_diffrn_reflns_av_R_equivalents 0.0115
_diffrn_reflns_av_sigmaI/netI 0.0213
_diffrn_reflns_limit_h_max 10
_diffrn_reflns_limit_h_min -10
_diffrn_reflns_limit_k_max 8
_diffrn_reflns_limit_k_min -8
_diffrn_reflns_limit_l_max 10
_diffrn_reflns_limit_l_min -17
_diffrn_reflns_number 2026
_diffrn_reflns_theta_full 25.25
_diffrn_reflns_theta_max 25.25
_diffrn_reflns_theta_min 3.74
_exptl_absorpt_coefficient_mu 3.564
_exptl_absorpt_correction_T_max 0.6544
_exptl_absorpt_correction_T_min 0.4944
_exptl_absorpt_correction_type multi-scan
_exptl_absorpt_process_details SADABS
_exptl_crystal_density_diffrn 2.116
_exptl_crystal_density_method 'not measured'
_exptl_crystal_F_000 532
_exptl_crystal_size_max 0.23
_exptl_crystal_size_mid 0.21
_exptl_crystal_size_min 0.13
_refine_diff_density_max 0.320
_refine_diff_density_min -0.562
_refine_diff_density_rms 0.060
_refine_ls_abs_structure_details 'Flack H D (1983), Acta Cryst. A39, 876-881'
_refine_ls_abs_structure_Flack 0.40(6)
_refine_ls_extinction_coef 0.0081(4)
_refine_ls_extinction_expression Fc^*^=kFc[1+0.001xFc^2^\l^3^/sin(2\q)]^-1/4^
_refine_ls_extinction_method SHELXL
_refine_ls_goodness_of_fit_ref 1.111
_refine_ls_hydrogen_treatment constr
_refine_ls_matrix_type full
_refine_ls_number_parameters 104
_refine_ls_number_reflns 1379
_refine_ls_number_restraints 1
_refine_ls_restrained_S_all 1.110
_refine_ls_R_factor_all 0.0227
_refine_ls_R_factor_gt 0.0208
_refine_ls_shift/su_max 0.001
_refine_ls_shift/su_mean 0.000
_refine_ls_structure_factor_coef Fsqd
_refine_ls_weighting_details 'calc w=1/[\s^2^(Fo^2^)+(0.0142P)^2^+1.6805P] where P=(Fo^2^+2Fc^2^)/3'
_refine_ls_weighting_scheme calc
_refine_ls_wR_factor_gt 0.0488
_refine_ls_wR_factor_ref 0.0510
_reflns_number_gt 1305
_reflns_number_total 1379
_reflns_threshold_expression >2sigma(I)
_cod_data_source_file cg300515a_si_007.cif
_cod_data_source_block 111204b_0m
_cod_depositor_comments
;
The following automatic conversions were performed:

'_symmetry_cell_setting' value 'Monoclinic' changed to 'monoclinic'
according to /home/saulius/struct/CIF-dictionaries/cif_core.dic
dictionary named 'cif_core.dic' version 2.4.2 from
2011-04-26.

'_exptl_absorpt_correction_type' value 'Multi-scan'
changed to 'multi-scan' according to
/home/saulius/struct/CIF-dictionaries/cif_core.dic dictionary named
'cif_core.dic' version 2.4.2 from 2011-04-26.

Automatic conversion script
Id: cif_fix_values 1891 2012-01-12 08:04:46Z andrius 
;
_cod_original_sg_symbol_H-M C2
_cod_database_code 4506646

loop_
_symmetry_equiv_pos_as_xyz
'x, y, z'
'-x, y, -z'
'x+1/2, y+1/2, z'
'-x+1/2, y+1/2, -z'

loop_
_atom_site_label
_atom_site_type_symbol
_atom_site_fract_x
_atom_site_fract_y
_atom_site_fract_z
_atom_site_U_iso_or_equiv
_atom_site_adp_type
_atom_site_occupancy
_atom_site_symmetry_multiplicity
_atom_site_calc_flag
_atom_site_refinement_flags
C1 C 0.3583(4) 0.512(2) 0.9377(2) 0.0465(8) Uani 1 1 d .
C2 C 0.5024(5) 0.516(2) 0.9084(2) 0.0484(9) Uani 1 1 d .
C3 C 0.6406(4) 0.512(2) 0.9689(3) 0.0504(10) Uani 1 1 d .
C4 C 0.8626(7) 0.2893(6) 0.6415(3) 0.0711(19) Uani 1 1 d G
H4 H 0.8459 0.1661 0.6587 0.085 Uiso 1 1 calc R
C5 C 0.8135(4) 0.4380(7) 0.6911(2) 0.082(3) Uani 1 1 d G
H5 H 0.7640 0.4142 0.7414 0.099 Uiso 1 1 calc R
C6 C 0.8385(6) 0.6221(6) 0.6654(3) 0.070(2) Uani 1 1 d G
H6 H 0.8056 0.7215 0.6986 0.084 Uiso 1 1 calc R
C7 C 0.9125(7) 0.6577(7) 0.5902(3) 0.075(2) Uani 1 1 d G
H7 H 0.9292 0.7809 0.5731 0.090 Uiso 1 1 calc R
C8 C 0.9616(4) 0.5090(9) 0.54063(19) 0.0513(10) Uani 1 1 d G
C9 C 0.9367(6) 0.3249(8) 0.5663(3) 0.0531(16) Uani 1 1 d G
C10 C 1.0000 0.1963(11) 0.5000 0.0572(18) Uani 1 2 d S
H10A H 1.0831 0.1170 0.5317 0.069 Uiso 0.50 1 calc PR
H10B H 0.9169 0.1170 0.4683 0.069 Uiso 0.50 1 calc PR
F1 F 0.5091(3) 0.5101(15) 0.81802(14) 0.0705(7) Uani 1 1 d .
F2 F 0.7775(3) 0.509(2) 0.93592(17) 0.0790(8) Uani 1 1 d .
I1 I 0.14882(3) 0.51124(4) 0.844707(17) 0.06107(15) Uani 1 1 d .

loop_
_atom_site_aniso_label
_atom_site_aniso_U_11
_atom_site_aniso_U_22
_atom_site_aniso_U_33
_atom_site_aniso_U_23
_atom_site_aniso_U_13
_atom_site_aniso_U_12
C1 0.0431(19) 0.0456(19) 0.0488(19) 0.009(6) 0.0014(16) 0.007(7)
C2 0.053(2) 0.052(2) 0.0410(17) 0.002(7) 0.0099(16) -0.010(7)
C3 0.0394(19) 0.060(2) 0.053(2) -0.016(7) 0.0121(17) 0.004(7)
C4 0.065(4) 0.084(5) 0.060(4) 0.016(3) -0.004(3) -0.020(4)
C5 0.060(4) 0.142(8) 0.044(3) -0.017(4) 0.008(3) 0.003(4)
C6 0.061(4) 0.086(6) 0.058(4) -0.029(4) -0.002(3) 0.022(4)
C7 0.080(5) 0.061(4) 0.080(5) 0.001(4) -0.002(5) -0.002(4)
C8 0.0436(19) 0.067(2) 0.0419(19) 0.014(6) 0.0014(16) -0.006(7)
C9 0.044(3) 0.064(4) 0.045(3) -0.002(3) -0.009(2) -0.001(3)
C10 0.054(4) 0.066(5) 0.048(4) 0.000 -0.003(3) 0.000
F1 0.0657(15) 0.1058(19) 0.0408(11) 0.006(5) 0.0113(11) 0.004(6)
F2 0.0450(13) 0.131(2) 0.0649(14) -0.005(6) 0.0201(12) 0.002(6)
I1 0.04731(18) 0.0729(2) 0.05951(19) 0.0010(4) -0.00210(11) 0.0002(4)

loop_
_atom_type_symbol
_atom_type_description
_atom_type_scat_dispersion_real
_atom_type_scat_dispersion_imag
_atom_type_scat_source
C C 0.0033 0.0016 'International Tables Vol C Tables 4.2.6.8 and 6.1.1.4'
H H 0.0000 0.0000 'International Tables Vol C Tables 4.2.6.8 and 6.1.1.4'
F F 0.0171 0.0103 'International Tables Vol C Tables 4.2.6.8 and 6.1.1.4'
I I -0.4742 1.8119 'International Tables Vol C Tables 4.2.6.8 and 6.1.1.4'

loop_
_geom_angle_atom_site_label_1
_geom_angle_atom_site_label_2
_geom_angle_atom_site_label_3
_geom_angle
_geom_angle_site_symmetry_1
_geom_angle_site_symmetry_3
C2 C1 C3 117.0(3) . 2_657
C2 C1 I1 121.2(3) . .
C3 C1 I1 121.9(3) 2_657 .
F1 C2 C3 118.6(3) . .
F1 C2 C1 119.7(4) . .
C3 C2 C1 121.6(3) . .
F2 C3 C2 118.7(3) . .
F2 C3 C1 119.8(4) . 2_657
C2 C3 C1 121.4(3) . 2_657
C5 C4 C9 120.0 . .
C5 C4 H4 120.0 . .
C9 C4 H4 120.0 . .
C4 C5 C6 120.0 . .
C4 C5 H5 120.0 . .
C6 C5 H5 120.0 . .
C5 C6 C7 120.0 . .
C5 C6 H6 120.0 . .
C7 C6 H6 120.0 . .
C8 C7 C6 120.0 . .
C8 C7 H7 120.0 . .
C6 C7 H7 120.0 . .
C7 C8 C9 120.0 . .
C7 C8 C8 130.5 . 2_756
C9 C8 C8 109.5 . 2_756
C8 C9 C4 120.0 . .
C8 C9 C10 107.9(5) . .
C4 C9 C10 132.1(5) . .
C9 C10 C9 105.1(8) 2_756 .
C9 C10 H10A 110.7 2_756 .
C9 C10 H10A 110.7 . .
C9 C10 H10B 110.7 2_756 .
C9 C10 H10B 110.7 . .
H10A C10 H10B 108.8 . .

loop_
_geom_bond_atom_site_label_1
_geom_bond_atom_site_label_2
_geom_bond_distance
_geom_bond_site_symmetry_2
C1 C2 1.375(5) .
C1 C3 1.379(5) 2_657
C1 I1 2.082(4) .
C2 F1 1.347(4) .
C2 C3 1.367(6) .
C3 F2 1.344(4) .
C3 C1 1.379(5) 2_657
C4 C5 1.3900 .
C4 C9 1.3900 .
C4 H4 0.9300 .
C5 C6 1.3900 .
C5 H5 0.9300 .
C6 C7 1.3900 .
C6 H6 0.9300 .
C7 C8 1.3900 .
C7 H7 0.9300 .
C8 C9 1.3900 .
C8 C8 1.460(5) 2_756
C9 C10 1.504(6) .
C10 C9 1.504(7) 2_756
C10 H10A 0.9700 .
C10 H10B 0.9700 .
